data_4024339
loop_
_publ_author_name
'Qiong Li'
'Shao-Bo Yang'
'Zhihui Zhang'
'Lei Li'
'Peng-Fei Xu'

_publ_contact_author_address
;
 State Key Laboratory of Applied Organic Chemistry,
 Lanzhou University, 73000, CHINA
;
_publ_contact_author_email ' xupf@lzu.edu.cn '
_publ_contact_author_fax ' 86-931-8915557 '
_publ_contact_author_name 'Peng-Fei Xu'
_publ_contact_author_phone ' 86-931-8912281 '
_publ_section_title
;
Diastereo- and Enantioselective Synthesis of \b-Hydroxy-\a-Amino Acids:
Application to the Synthesis of a Key Intermediate for Lactacystin
;
_journal_name_full 'Journal of Organic Chemistry'
_journal_page_first 1627
_journal_page_last 1631
_journal_paper_doi 10.1021/jo8023973
_journal_volume 74
_journal_year 2009
_chemical_absolute_configuration rm
_chemical_formula_moiety 'C19 H23 N O3 '
_chemical_formula_sum 'C19 H23 N O3'
_chemical_formula_weight 313.40
_space_group_IT_number 19
_symmetry_cell_setting orthorhombic
_symmetry_Int_Tables_number 19
_symmetry_space_group_name_Hall 'P 2ac 2ab'
_symmetry_space_group_name_H-M 'P 21 21 21'
_audit_creation_date 'Sat Jun 19 19:23:56 2004'
_audit_creation_method 'by teXsan'
_cell_angle_alpha 90
_cell_angle_beta 90
_cell_angle_gamma 90
_cell_formula_units_Z 4
_cell_length_a 10.107(2)
_cell_length_b 12.684(2)
_cell_length_c 13.025(2)
_cell_measurement_reflns_used 4956
_cell_measurement_temperature 173.2
_cell_measurement_theta_max 27.5
_cell_measurement_theta_min 3.0
_cell_volume 1669.7(5)
_computing_cell_refinement 'MSC/AFC Diffractometer Control Software'
_computing_data_collection
;
MSC/AFC Diffractometer Control Software (Molecular
Structure Corporation, 1991)
;
_computing_data_reduction
;
teXsan (Molecular Structure Corporation, 1999)
;
_computing_molecular_graphics 'ORTEPIII(Johnson, 1996)'
_computing_publication_material 'PLATON (Spek, 2003)'
_computing_structure_refinement 'teXsan Ver. 1.10'
_computing_structure_solution SIR92
_diffrn_detector_area_resol_mean 14.71
_diffrn_measured_fraction_theta_full 0.9986
_diffrn_measured_fraction_theta_max 0.9986
_diffrn_measurement_device_type 'Rigaku/MSC Mercury CCD'
_diffrn_measurement_method \w
_diffrn_radiation_type 'Mo K\a'
_diffrn_radiation_wavelength 0.7107
_diffrn_reflns_av_R_equivalents 0.023
_diffrn_reflns_limit_h_max 13
_diffrn_reflns_limit_h_min -13
_diffrn_reflns_limit_k_max 13
_diffrn_reflns_limit_k_min -16
_diffrn_reflns_limit_l_max 13
_diffrn_reflns_limit_l_min -16
_diffrn_reflns_number 13216
_diffrn_reflns_theta_full 27.47
_diffrn_reflns_theta_max 27.47
_exptl_absorpt_coefficient_mu 0.084
_exptl_absorpt_correction_T_max 0.988
_exptl_absorpt_correction_T_min 0.768
_exptl_absorpt_correction_type none
_exptl_crystal_colour Colorless
_exptl_crystal_density_diffrn 1.247
_exptl_crystal_density_method 'not measured'
_exptl_crystal_description Block
_exptl_crystal_size_max 0.200
_exptl_crystal_size_mid 0.200
_exptl_crystal_size_min 0.150
_refine_diff_density_max 0.24
_refine_diff_density_min -0.16
_refine_ls_abs_structure_details 'Flack H.D. (1983), Acta Cryst. A39, 876-881'
_refine_ls_abs_structure_Flack 0.3(8)
_refine_ls_extinction_method none
_refine_ls_goodness_of_fit_ref 1.290
_refine_ls_hydrogen_treatment noref
_refine_ls_number_parameters 209
_refine_ls_number_reflns 3784
_refine_ls_R_factor_gt 0.0415
_refine_ls_shift/su_max 0.0003
_refine_ls_structure_factor_coef F
_refine_ls_weighting_details 'w = 1/[\s^2^(Fo) + 0.00063|Fo|^2^]'
_refine_ls_weighting_scheme calc
_refine_ls_wR_factor_ref 0.0552
_reflns_number_gt 3516
_reflns_number_total 2173
_reflns_threshold_expression F^2^>2.0\s(F^2^)
_cod_data_source_file jo8023973_si_007.cif
_cod_data_source_block compd-3f
_cod_original_sg_symbol_H-M 'P 21 21 21   '
_cod_original_formula_sum 'C19 H23 N O3 '
_cod_database_code 4024339

loop_
_symmetry_equiv_pos_as_xyz
x,y,z
1/2-x,-y,1/2+z
1/2+x,1/2-y,-z
-x,1/2+y,1/2-z

loop_
_atom_site_label
_atom_site_type_symbol
_atom_site_fract_x
_atom_site_fract_y
_atom_site_fract_z
_atom_site_U_iso_or_equiv
_atom_site_adp_type
_atom_site_occupancy
_atom_site_calc_flag
_atom_site_refinement_flags
_atom_site_disorder_assembly
_atom_site_disorder_group
O(1) O -0.6772(1) -0.07318(8) -0.20525(7) 0.0340(3) Uani 1.00 d . . .
O(2) O -0.6145(1) -0.22232(9) -0.27834(8) 0.0475(3) Uani 1.00 d . . .
O(3) O -0.60859(10) -0.21821(7) -0.00064(8) 0.0350(3) Uani 1.00 d . . .
N(1) N -0.8743(1) -0.18519(9) -0.09189(8) 0.0269(3) Uani 1.00 d . . .
C(1) C -0.7280(1) -0.0306(1) -0.10907(10) 0.0268(3) Uani 1.00 d . . .
C(2) C -0.6776(2) -0.1794(1) -0.2121(1) 0.0329(3) Uani 1.00 d . . .
C(3) C -0.7630(1) -0.2430(1) -0.1378(1) 0.0287(3) Uani 1.00 d . . .
C(4) C -0.8536(1) -0.0873(1) -0.08016(9) 0.0245(3) Uani 1.00 d . . .
C(5) C -0.9514(1) -0.0039(1) -0.0521(1) 0.0324(3) Uani 1.00 d . . .
C(6) C -0.8980(2) 0.0527(1) 0.0432(1) 0.0428(4) Uani 1.00 d . . .
C(7) C -0.7792(2) 0.1158(1) 0.0015(1) 0.0394(4) Uani 1.00 d . . .
C(8) C -0.7732(1) 0.0855(1) -0.1133(1) 0.0302(3) Uani 1.00 d . . .
C(9) C -0.9234(1) 0.0769(1) -0.1399(1) 0.0311(3) Uani 1.00 d . . .
C(10) C -0.9537(2) 0.0335(1) -0.2469(1) 0.0451(4) Uani 1.00 d . . .
C(11) C -1.0015(2) 0.1798(1) -0.1271(1) 0.0434(4) Uani 1.00 d . . .
C(12) C -0.6905(2) 0.1589(1) -0.1786(1) 0.0484(5) Uani 1.00 d . . .
C(13) C -0.6734(1) -0.2971(1) -0.0584(1) 0.0283(3) Uani 1.00 d . . .
C(14) C -0.7511(1) -0.3737(1) 0.0082(1) 0.0291(3) Uani 1.00 d . . .
C(15) C -0.7880(2) -0.4715(1) -0.0292(1) 0.0458(4) Uani 1.00 d . . .
C(16) C -0.8510(2) -0.5441(1) 0.0376(2) 0.0605(5) Uani 1.00 d . . .
C(17) C -0.8759(2) -0.5159(2) 0.1380(2) 0.0615(5) Uani 1.00 d . . .
C(18) C -0.8440(2) -0.4193(2) 0.1727(1) 0.0551(5) Uani 1.00 d . . .
C(19) C -0.7818(2) -0.3479(1) 0.1090(1) 0.0407(4) Uani 1.00 d . . .
H(1) H -0.6626 -0.0395 -0.0553 0.0321 Uiso 1.00 calc . . .
H(2) H -0.8021 -0.2993 -0.1781 0.0344 Uiso 1.00 calc . . .
H(3) H -1.0424 -0.0276 -0.0471 0.0388 Uiso 1.00 calc . . .
H(4) H -0.9642 0.0993 0.0722 0.0513 Uiso 1.00 calc . . .
H(5) H -0.8699 0.0024 0.0949 0.0513 Uiso 1.00 calc . . .
H(6) H -0.7935 0.1909 0.0095 0.0473 Uiso 1.00 calc . . .
H(7) H -0.6982 0.0958 0.0364 0.0473 Uiso 1.00 calc . . .
H(8) H -1.0479 0.0201 -0.2529 0.0542 Uiso 1.00 calc . . .
H(9) H -0.9271 0.0846 -0.2983 0.0542 Uiso 1.00 calc . . .
H(10) H -0.9053 -0.0317 -0.2573 0.0542 Uiso 1.00 calc . . .
H(11) H -0.9830 0.2099 -0.0602 0.0521 Uiso 1.00 calc . . .
H(12) H -0.9753 0.2292 -0.1802 0.0521 Uiso 1.00 calc . . .
H(13) H -1.0954 0.1653 -0.1330 0.0521 Uiso 1.00 calc . . .
H(14) H -0.6001 0.1591 -0.1537 0.0581 Uiso 1.00 calc . . .
H(15) H -0.6921 0.1351 -0.2494 0.0581 Uiso 1.00 calc . . .
H(16) H -0.7265 0.2297 -0.1746 0.0581 Uiso 1.00 calc . . .
H(17) H -0.6066 -0.3369 -0.0953 0.0340 Uiso 1.00 calc . . .
H(18) H -0.7709 -0.4901 -0.1003 0.0549 Uiso 1.00 calc . . .
H(19) H -0.8764 -0.6133 0.0128 0.0726 Uiso 1.00 calc . . .
H(20) H -0.9170 -0.5663 0.1841 0.0738 Uiso 1.00 calc . . .
H(21) H -0.8647 -0.3997 0.2428 0.0662 Uiso 1.00 calc . . .
H(22) H -0.7591 -0.2786 0.1350 0.0488 Uiso 1.00 calc . . .

loop_
_atom_site_aniso_label
_atom_site_aniso_U_11
_atom_site_aniso_U_22
_atom_site_aniso_U_33
_atom_site_aniso_U_12
_atom_site_aniso_U_13
_atom_site_aniso_U_23
O(1) 0.0365(6) 0.0315(5) 0.0341(5) 0.0049(4) 0.0109(4) 0.0050(4)
O(2) 0.0615(8) 0.0443(6) 0.0367(5) 0.0149(6) 0.0183(5) 0.0032(5)
O(3) 0.0320(5) 0.0266(5) 0.0465(5) -0.0048(4) -0.0099(5) 0.0039(4)
N(1) 0.0248(5) 0.0280(5) 0.0279(5) 0.0012(4) -0.0016(4) 0.0019(4)
C(1) 0.0246(6) 0.0262(6) 0.0296(6) -0.0012(5) 0.0022(5) 0.0016(5)
C(2) 0.0367(7) 0.0338(7) 0.0283(6) 0.0066(6) 0.0030(6) 0.0038(5)
C(3) 0.0296(7) 0.0270(7) 0.0295(6) 0.0016(5) -0.0018(5) -0.0007(5)
C(4) 0.0237(6) 0.0271(6) 0.0226(6) -0.0007(5) -0.0006(5) 0.0012(5)
C(5) 0.0282(7) 0.0287(7) 0.0402(7) 0.0007(6) 0.0054(6) 0.0005(6)
C(6) 0.059(1) 0.0346(8) 0.0348(7) 0.0014(7) 0.0084(7) -0.0046(6)
C(7) 0.0434(8) 0.0319(8) 0.0431(8) -0.0002(6) -0.0084(7) -0.0077(6)
C(8) 0.0275(6) 0.0249(6) 0.0381(7) -0.0010(5) 0.0007(6) 0.0028(5)
C(9) 0.0277(7) 0.0277(7) 0.0378(7) 0.0016(5) -0.0021(6) 0.0017(6)
C(10) 0.0498(10) 0.0445(9) 0.0411(8) 0.0069(8) -0.0165(8) 0.0014(7)
C(11) 0.0346(8) 0.0342(8) 0.062(1) 0.0079(7) -0.0022(7) 0.0039(8)
C(12) 0.0415(9) 0.0326(8) 0.071(1) -0.0002(7) 0.0125(8) 0.0163(8)
C(13) 0.0265(6) 0.0271(7) 0.0314(6) 0.0020(5) -0.0016(5) -0.0008(5)
C(14) 0.0226(6) 0.0235(6) 0.0412(7) 0.0026(5) -0.0036(5) 0.0052(5)
C(15) 0.0380(8) 0.0302(7) 0.069(1) 0.0003(6) -0.0155(8) -0.0029(7)
C(16) 0.0450(10) 0.0284(8) 0.108(1) -0.0099(7) -0.022(1) 0.0066(9)
C(17) 0.0398(9) 0.061(1) 0.083(1) -0.0095(9) -0.0068(9) 0.0341(9)
C(18) 0.0464(10) 0.062(1) 0.0570(10) -0.0029(9) 0.0050(8) 0.0267(8)
C(19) 0.0394(8) 0.0404(8) 0.0422(8) 0.0026(7) 0.0023(7) 0.0097(7)

loop_
_atom_type_symbol
_atom_type_description
_atom_type_scat_dispersion_real
_atom_type_scat_dispersion_imag
_atom_type_scat_source
C C 0.003 0.002
;International Tables for Crystallography
(1992, Vol. C, Tables 4.2.6.8 and 6.1.1.1)
;
H H 0.000 0.000
;International Tables for Crystallography
(1992, Vol. C, Table 6.1.1.2)
;
N N 0.006 0.003
;International Tables for Crystallography
(1992, Vol. C, Tables 4.2.6.8 and 6.1.1.1)
;
O O 0.011 0.006
;International Tables for Crystallography
(1992, Vol. C, Tables 4.2.6.8 and 6.1.1.1)
;

loop_
_geom_angle_atom_site_label_1
_geom_angle_atom_site_label_2
_geom_angle_atom_site_label_3
_geom_angle
_geom_angle_site_symmetry_1
_geom_angle_site_symmetry_2
_geom_angle_site_symmetry_3
_geom_angle_publ_flag
C(1) O(1) C(2) 115.2(1) . . . yes
C(3) N(1) C(4) 114.3(1) . . . yes
O(1) C(1) C(4) 109.6(1) . . . yes
O(1) C(1) C(8) 115.3(1) . . . yes
C(4) C(1) C(8) 102.4(1) . . . yes
O(1) C(2) O(2) 119.8(2) . . . yes
O(1) C(2) C(3) 119.1(1) . . . yes
O(2) C(2) C(3) 121.0(1) . . . yes
N(1) C(3) C(2) 115.2(1) . . . yes
N(1) C(3) C(13) 113.6(1) . . . yes
C(2) C(3) C(13) 109.2(1) . . . yes
N(1) C(4) C(1) 125.2(1) . . . yes
N(1) C(4) C(5) 127.8(1) . . . yes
C(1) C(4) C(5) 106.3(1) . . . yes
C(4) C(5) C(6) 107.3(1) . . . yes
C(4) C(5) C(9) 99.5(1) . . . yes
C(6) C(5) C(9) 102.9(1) . . . yes
C(5) C(6) C(7) 103.4(1) . . . yes
C(6) C(7) C(8) 104.0(1) . . . yes
C(1) C(8) C(7) 102.4(1) . . . yes
C(1) C(8) C(9) 103.3(1) . . . yes
C(1) C(8) C(12) 116.4(1) . . . yes
C(7) C(8) C(9) 101.2(1) . . . yes
C(7) C(8) C(12) 114.3(1) . . . yes
C(9) C(8) C(12) 117.1(1) . . . yes
C(5) C(9) C(8) 93.4(1) . . . yes
C(5) C(9) C(10) 113.3(1) . . . yes
C(5) C(9) C(11) 112.7(1) . . . yes
C(8) C(9) C(10) 114.9(1) . . . yes
C(8) C(9) C(11) 114.6(1) . . . yes
C(10) C(9) C(11) 107.6(1) . . . yes
O(3) C(13) C(3) 108.4(1) . . . yes
O(3) C(13) C(14) 112.9(1) . . . yes
C(3) C(13) C(14) 111.4(1) . . . yes
C(13) C(14) C(15) 120.7(2) . . . yes
C(13) C(14) C(19) 120.3(1) . . . yes
C(15) C(14) C(19) 119.0(2) . . . yes
C(14) C(15) C(16) 119.1(2) . . . yes
C(15) C(16) C(17) 119.8(2) . . . yes
C(16) C(17) C(18) 120.7(2) . . . yes
C(17) C(18) C(19) 120.3(2) . . . yes
C(14) C(19) C(18) 121.0(2) . . . yes

loop_
_geom_bond_atom_site_label_1
_geom_bond_atom_site_label_2
_geom_bond_distance
_geom_bond_site_symmetry_1
_geom_bond_site_symmetry_2
_geom_bond_publ_flag
O(1) C(1) 1.457(2) . . yes
O(1) C(2) 1.351(2) . . yes
O(2) C(2) 1.204(2) . . yes
O(3) C(13) 1.413(2) . . yes
N(1) C(3) 1.470(2) . . yes
N(1) C(4) 1.269(2) . . yes
C(1) C(4) 1.506(2) . . yes
C(1) C(8) 1.543(2) . . yes
C(2) C(3) 1.527(2) . . yes
C(3) C(13) 1.536(2) . . yes
C(4) C(5) 1.493(2) . . yes
C(5) C(6) 1.532(2) . . yes
C(5) C(9) 1.561(2) . . yes
C(6) C(7) 1.542(3) . . yes
C(7) C(8) 1.545(2) . . yes
C(8) C(9) 1.561(2) . . yes
C(8) C(12) 1.513(2) . . yes
C(9) C(10) 1.530(2) . . yes
C(9) C(11) 1.534(2) . . yes
C(13) C(14) 1.520(2) . . yes
C(14) C(15) 1.384(2) . . yes
C(14) C(19) 1.388(2) . . yes
C(15) C(16) 1.419(3) . . yes
C(16) C(17) 1.378(4) . . yes
C(17) C(18) 1.346(3) . . yes
C(18) C(19) 1.380(3) . . yes

loop_
_geom_contact_atom_site_label_1
_geom_contact_atom_site_label_2
_geom_contact_distance
_geom_contact_site_symmetry_1
_geom_contact_site_symmetry_2
_geom_contact_publ_flag
O(1) C(17) 3.364(3) . 3_545 ?
O(1) C(6) 3.373(2) . 2_354 ?
O(1) C(18) 3.396(3) . 3_545 ?
O(2) C(6) 3.170(2) . 2_354 ?
O(2) C(7) 3.348(2) . 2_354 ?
O(2) C(12) 3.477(2) . 4_444 ?
O(2) C(17) 3.496(3) . 2_344 ?
O(2) C(18) 3.549(3) . 3_545 ?
O(3) N(1) 2.926(2) . 3_545 ?
C(5) C(14) 3.452(2) . 3_445 ?
C(5) C(15) 3.576(3) . 3_445 ?

loop_
_geom_torsion_atom_site_label_1
_geom_torsion_atom_site_label_2
_geom_torsion_atom_site_label_3
_geom_torsion_atom_site_label_4
_geom_torsion
_geom_torsion_site_symmetry_1
_geom_torsion_site_symmetry_2
_geom_torsion_site_symmetry_3
_geom_torsion_site_symmetry_4
_geom_torsion_publ_flag
O(1) C(1) C(4) N(1) 38.7(2) . . . . yes
O(1) C(1) C(4) C(5) -132.6(1) . . . . yes
O(1) C(1) C(8) C(7) -163.4(1) . . . . yes
O(1) C(1) C(8) C(9) 91.8(1) . . . . yes
O(1) C(1) C(8) C(12) -37.9(2) . . . . yes
O(1) C(2) C(3) N(1) 22.4(2) . . . . yes
O(1) C(2) C(3) C(13) -106.9(2) . . . . yes
O(2) C(2) O(1) C(1) -165.2(1) . . . . yes
O(2) C(2) C(3) N(1) -155.1(2) . . . . yes
O(2) C(2) C(3) C(13) 75.6(2) . . . . yes
O(3) C(13) C(3) N(1) -66.9(2) . . . . yes
O(3) C(13) C(3) C(2) 63.3(2) . . . . yes
O(3) C(13) C(14) C(15) -161.0(1) . . . . yes
O(3) C(13) C(14) C(19) 16.6(2) . . . . yes
N(1) C(3) C(13) C(14) 57.8(2) . . . . yes
N(1) C(4) C(1) C(8) 161.6(1) . . . . yes
N(1) C(4) C(5) C(6) 125.0(2) . . . . yes
N(1) C(4) C(5) C(9) -128.3(2) . . . . yes
C(1) O(1) C(2) C(3) 17.2(2) . . . . yes
C(1) C(4) N(1) C(3) 0.0(2) . . . . yes
C(1) C(4) C(5) C(6) -64.0(2) . . . . yes
C(1) C(4) C(5) C(9) 42.7(1) . . . . yes
C(1) C(8) C(7) C(6) -69.6(2) . . . . yes
C(1) C(8) C(9) C(5) 50.9(1) . . . . yes
C(1) C(8) C(9) C(10) -66.7(2) . . . . yes
C(1) C(8) C(9) C(11) 167.8(1) . . . . yes
C(2) O(1) C(1) C(4) -44.9(2) . . . . yes
C(2) O(1) C(1) C(8) -159.7(1) . . . . yes
C(2) C(3) N(1) C(4) -30.7(2) . . . . yes
C(2) C(3) C(13) C(14) -172.0(1) . . . . yes
C(3) N(1) C(4) C(5) 169.4(1) . . . . yes
C(3) C(13) C(14) C(15) 76.9(2) . . . . yes
C(3) C(13) C(14) C(19) -105.6(2) . . . . yes
C(4) N(1) C(3) C(13) 96.5(2) . . . . yes
C(4) C(1) C(8) C(7) 77.8(1) . . . . yes
C(4) C(1) C(8) C(9) -27.0(1) . . . . yes
C(4) C(1) C(8) C(12) -156.8(1) . . . . yes
C(4) C(5) C(6) C(7) 71.0(2) . . . . yes
C(4) C(5) C(9) C(8) -56.0(1) . . . . yes
C(4) C(5) C(9) C(10) 63.0(2) . . . . yes
C(4) C(5) C(9) C(11) -174.6(1) . . . . yes
C(5) C(4) C(1) C(8) -9.7(2) . . . . yes
C(5) C(6) C(7) C(8) -2.1(2) . . . . yes
C(5) C(9) C(8) C(7) -54.8(1) . . . . yes
C(5) C(9) C(8) C(12) -179.8(1) . . . . yes
C(6) C(5) C(9) C(8) 54.3(1) . . . . yes
C(6) C(5) C(9) C(10) 173.3(2) . . . . yes
C(6) C(5) C(9) C(11) -64.3(2) . . . . yes
C(6) C(7) C(8) C(9) 36.8(2) . . . . yes
C(6) C(7) C(8) C(12) 163.5(1) . . . . yes
C(7) C(6) C(5) C(9) -33.4(2) . . . . yes
C(7) C(8) C(9) C(10) -172.5(1) . . . . yes
C(7) C(8) C(9) C(11) 62.1(2) . . . . yes
C(10) C(9) C(8) C(12) 62.6(2) . . . . yes
C(11) C(9) C(8) C(12) -62.9(2) . . . . yes
C(13) C(14) C(15) C(16) 175.0(2) . . . . yes
C(13) C(14) C(19) C(18) -175.4(2) . . . . yes
C(14) C(15) C(16) C(17) 0.8(3) . . . . yes
C(14) C(19) C(18) C(17) 0.1(3) . . . . yes
C(15) C(14) C(19) C(18) 2.2(3) . . . . yes
C(15) C(16) C(17) C(18) 1.6(3) . . . . yes
C(16) C(15) C(14) C(19) -2.6(3) . . . . yes
C(16) C(17) C(18) C(19) -2.0(3) . . . . yes
C(16) C(17) C(18) C(19) -2.0(3) . . . . yes
